data_4032925
loop_
_publ_author_name
'Chang, Meng-Yang'
'Hsiao, Yu-Ting'

_publ_section_title
;
 H2SO4-Mediated Stereocontrolled Annulation of Oxygenated Naphthalenes and
 4-Alkenols: One-Pot Synthesis of Tetanthrenes.
;
_journal_issue 21
_journal_name_full 'The Journal of organic chemistry'
_journal_page_first 11594
_journal_page_last 11602
_journal_paper_doi 10.1021/acs.joc.7b02291
_journal_volume 82
_journal_year 2017
_chemical_absolute_configuration rm
_chemical_formula_sum 'C34 H30 O3 S'
_chemical_formula_weight 518.64
_space_group_crystal_system orthorhombic
_space_group_IT_number 29
_space_group_name_Hall 'P 2c -2ac'
_space_group_name_H-M_alt 'P c a 21'
_symmetry_space_group_name_Hall 'P 2c -2ac'
_symmetry_space_group_name_H-M 'P c a 21'
_atom_sites_solution_hydrogens geom
_audit_creation_method SHELXL-2014/6
_cell_angle_alpha 90
_cell_angle_beta 90
_cell_angle_gamma 90
_cell_formula_units_Z 8
_cell_length_a 11.4491(5)
_cell_length_b 17.7989(6)
_cell_length_c 26.9170(11)
_cell_measurement_reflns_used 6112
_cell_measurement_temperature 296(2)
_cell_measurement_theta_max 24.9982
_cell_measurement_theta_min 2.2463
_cell_volume 5485.2(4)
_computing_cell_refinement 'SAINT V8.34A (Bruker AXS Inc., 2013)'
_computing_data_collection 'Bruker APEX2'
_computing_data_reduction 'SAINT V8.34A (Bruker AXS Inc., 2013)'
_computing_molecular_graphics 'Bruker SHELXTL'
_computing_publication_material 'Bruker SHELXTL'
_computing_structure_refinement 'SHELXL-2014/6 (Sheldrick, 2014)'
_diffrn_ambient_temperature 296(2)
_diffrn_detector_area_resol_mean 8.3333
_diffrn_measured_fraction_theta_full 1.000
_diffrn_measured_fraction_theta_max 0.998
_diffrn_measurement_device_type 'Bruker APEX-II CCD'
_diffrn_measurement_method '\f and \w scans'
_diffrn_radiation_type MoK\a
_diffrn_radiation_wavelength 0.71073
_diffrn_reflns_av_R_equivalents 0.0586
_diffrn_reflns_av_unetI/netI 0.0650
_diffrn_reflns_Laue_measured_fraction_full 1.000
_diffrn_reflns_Laue_measured_fraction_max 0.998
_diffrn_reflns_limit_h_max 14
_diffrn_reflns_limit_h_min -14
_diffrn_reflns_limit_k_max 22
_diffrn_reflns_limit_k_min -15
_diffrn_reflns_limit_l_max 33
_diffrn_reflns_limit_l_min -32
_diffrn_reflns_number 36006
_diffrn_reflns_point_group_measured_fraction_full 1.000
_diffrn_reflns_point_group_measured_fraction_max 0.998
_diffrn_reflns_theta_full 25.242
_diffrn_reflns_theta_max 26.409
_diffrn_reflns_theta_min 1.144
_exptl_absorpt_coefficient_mu 0.152
_exptl_absorpt_correction_T_max 0.9485
_exptl_absorpt_correction_T_min 0.7737
_exptl_absorpt_correction_type multi-scan
_exptl_absorpt_process_details 'SADABS V2014/4 (Bruker AXS Inc.)'
_exptl_crystal_colour Colorless
_exptl_crystal_density_diffrn 1.256
_exptl_crystal_density_meas ?
_exptl_crystal_density_method 'not measured'
_exptl_crystal_description Lump
_exptl_crystal_F_000 2192
_exptl_crystal_size_max 0.18
_exptl_crystal_size_mid 0.12
_exptl_crystal_size_min 0.11
_refine_diff_density_max 0.775
_refine_diff_density_min -0.415
_refine_diff_density_rms 0.097
_refine_ls_abs_structure_details
;
 Refined as an inversion twin.
;
_refine_ls_abs_structure_Flack 0.16(12)
_refine_ls_extinction_method none
_refine_ls_goodness_of_fit_ref 1.032
_refine_ls_hydrogen_treatment constr
_refine_ls_matrix_type full
_refine_ls_number_parameters 690
_refine_ls_number_reflns 11026
_refine_ls_number_restraints 1
_refine_ls_restrained_S_all 1.032
_refine_ls_R_factor_all 0.1093
_refine_ls_R_factor_gt 0.0637
_refine_ls_shift/su_max 0.001
_refine_ls_shift/su_mean 0.000
_refine_ls_structure_factor_coef Fsqd
_refine_ls_weighting_details 'w=1/[\s^2^(Fo^2^)+(0.1025P)^2^] where P=(Fo^2^+2Fc^2^)/3'
_refine_ls_weighting_scheme calc
_refine_ls_wR_factor_gt 0.1510
_refine_ls_wR_factor_ref 0.1854
_reflns_Friedel_coverage 0.954
_reflns_Friedel_fraction_full 1.000
_reflns_Friedel_fraction_max 0.998
_reflns_number_gt 6967
_reflns_number_total 11026
_reflns_threshold_expression 'I > 2\s(I)'
_cod_data_source_file jo7b02291_si_001.cif
_cod_data_source_block 170329LT_0m_a_4g-1_CCDC_1556734
_cod_depositor_comments
;
The following automatic conversions were performed:

'_chemical_absolute_configuration' value 'RM' changed to 'rm'
according to
/home/data/users/saulius/crontab/automatic-downloads/rss-feeds/ACS/lib/dictionaries/cif_core.dic
dictionary named 'cif_core.dic' version 2.4.2 from 2011-04-26.

'_exptl_crystal_density_meas' value 'not measured' was changed to '?'
- the value is perceived as not measured.

Automatic conversion script
Id: cif_fix_values 4973 2017-02-22 13:04:09Z antanas 

 Adding full bibliography for 4032923--4032931.cif.
;
_cod_database_code 4032925
_shelx_space_group_comment
;
The symmetry employed for this shelxl refinement is uniquely defined
by the following loop, which should always be used as a source of
symmetry information in preference to the above space-group names.
They are only intended as comments.
;
_shelxl_version_number 2014/6

loop_
_space_group_symop_operation_xyz
'x, y, z'
'-x, -y, z+1/2'
'x+1/2, -y, z'
'-x+1/2, y, z+1/2'

loop_
_atom_site_label
_atom_site_type_symbol
_atom_site_fract_x
_atom_site_fract_y
_atom_site_fract_z
_atom_site_U_iso_or_equiv
_atom_site_adp_type
_atom_site_occupancy
_atom_site_site_symmetry_order
_atom_site_calc_flag
_atom_site_refinement_flags_posn
_atom_site_refinement_flags_adp
S1 S 0.68641(13) 0.18519(8) 0.42406(5) 0.0467(4) Uani 1 1 d . .
S2 S 0.58057(13) 0.68524(8) 0.56993(6) 0.0477(4) Uani 1 1 d . .
O1 O 0.5631(4) 0.1960(3) 0.4156(2) 0.0671(13) Uani 1 1 d . .
O2 O 0.7483(4) 0.2426(2) 0.45051(16) 0.0607(12) Uani 1 1 d . .
O3 O 0.8172(5) -0.1714(3) 0.6058(2) 0.0815(16) Uani 1 1 d . .
H3 H 0.7787 -0.2056 0.5937 0.122 Uiso 1 1 calc R U
O4 O 0.7048(4) 0.6971(3) 0.5756(2) 0.0701(13) Uani 1 1 d . .
O5 O 0.5142(4) 0.7421(2) 0.54433(16) 0.0641(12) Uani 1 1 d . .
O6 O 0.4391(5) 0.3237(3) 0.39311(18) 0.0777(16) Uani 1 1 d . .
H6 H 0.4548 0.2851 0.4084 0.116 Uiso 1 1 calc R U
C1 C 0.7503(6) 0.1767(3) 0.3652(2) 0.0475(14) Uani 1 1 d . .
C2 C 0.7025(8) 0.1290(4) 0.3304(3) 0.074(2) Uani 1 1 d . .
H2 H 0.6394 0.0985 0.3384 0.089 Uiso 1 1 calc R U
C3 C 0.7516(10) 0.1276(5) 0.2824(3) 0.093(3) Uani 1 1 d . .
H3A H 0.7195 0.0959 0.2586 0.111 Uiso 1 1 calc R U
C4 C 0.8446(9) 0.1713(5) 0.2701(3) 0.085(3) Uani 1 1 d . .
C5 C 0.8904(7) 0.2152(5) 0.3057(3) 0.081(2) Uani 1 1 d . .
H5 H 0.9558 0.2439 0.2980 0.097 Uiso 1 1 calc R U
C6 C 0.8450(6) 0.2196(3) 0.3530(3) 0.0606(17) Uani 1 1 d . .
H6A H 0.8785 0.2514 0.3764 0.073 Uiso 1 1 calc R U
C7 C 0.6999(5) 0.0961(3) 0.4573(2) 0.0442(14) Uani 1 1 d . .
H7 H 0.6849 0.0551 0.4339 0.053 Uiso 1 1 calc R U
C8 C 0.8240(5) 0.0856(3) 0.4793(2) 0.0413(13) Uani 1 1 d . .
H8 H 0.8372 0.1283 0.5016 0.050 Uiso 1 1 calc R U
C9 C 0.8275(5) 0.0155(3) 0.5115(2) 0.0453(14) Uani 1 1 d . .
C10 C 0.7759(6) -0.0499(3) 0.4973(2) 0.0539(16) Uani 1 1 d . .
H10 H 0.7407 -0.0520 0.4662 0.065 Uiso 1 1 calc R U
C11 C 0.7732(6) -0.1146(4) 0.5273(3) 0.0605(17) Uani 1 1 d . .
H11 H 0.7396 -0.1587 0.5154 0.073 Uiso 1 1 calc R U
C12 C 0.8200(6) -0.1122(4) 0.5735(2) 0.0556(16) Uani 1 1 d . .
C13 C 0.8773(5) -0.0473(3) 0.5904(2) 0.0488(15) Uani 1 1 d . .
C14 C 0.9285(6) -0.0456(4) 0.6376(3) 0.0664(19) Uani 1 1 d . .
H14 H 0.9220 -0.0872 0.6584 0.080 Uiso 1 1 calc R U
C15 C 0.9882(8) 0.0166(5) 0.6536(3) 0.084(3) Uani 1 1 d . .
H15 H 1.0200 0.0176 0.6854 0.101 Uiso 1 1 calc R U
C16 C 1.0012(8) 0.0785(4) 0.6222(3) 0.081(3) Uani 1 1 d . .
H16 H 1.0457 0.1194 0.6325 0.097 Uiso 1 1 calc R U
C17 C 0.9493(6) 0.0795(3) 0.5766(3) 0.0577(17) Uani 1 1 d . .
H17 H 0.9566 0.1219 0.5567 0.069 Uiso 1 1 calc R U
C18 C 0.8837(5) 0.0166(3) 0.5588(2) 0.0478(14) Uani 1 1 d . .
C19 C 0.6031(6) 0.0954(4) 0.4972(2) 0.0587(17) Uani 1 1 d . .
H19A H 0.5284 0.1034 0.4810 0.070 Uiso 1 1 calc R U
H19B H 0.6011 0.0461 0.5125 0.070 Uiso 1 1 calc R U
C20 C 0.6173(7) 0.1535(5) 0.5373(3) 0.073(2) Uani 1 1 d . .
H20 H 0.6022 0.2033 0.5291 0.088 Uiso 1 1 calc R U
C21 C 0.6484(9) 0.1394(6) 0.5817(3) 0.099(3) Uani 1 1 d . .
H21A H 0.6642 0.0903 0.5913 0.119 Uiso 1 1 calc R U
H21B H 0.6553 0.1783 0.6046 0.119 Uiso 1 1 calc R U
C22 C 0.9213(5) 0.0878(3) 0.4410(2) 0.0428(13) Uani 1 1 d . .
C23 C 0.9282(5) 0.0382(3) 0.4015(2) 0.0492(15) Uani 1 1 d . .
H23 H 0.8741 -0.0006 0.3990 0.059 Uiso 1 1 calc R U
C24 C 1.0140(6) 0.0452(3) 0.3657(2) 0.0524(16) Uani 1 1 d . .
H24 H 1.0142 0.0126 0.3387 0.063 Uiso 1 1 calc R U
C25 C 1.1001(5) 0.1000(3) 0.3691(2) 0.0484(14) Uani 1 1 d . .
C26 C 1.0949(6) 0.1476(4) 0.4095(2) 0.0504(15) Uani 1 1 d . .
H26 H 1.1521 0.1843 0.4130 0.060 Uiso 1 1 calc R U
C27 C 1.0077(5) 0.1426(3) 0.4450(2) 0.0477(14) Uani 1 1 d . .
H27 H 1.0068 0.1760 0.4716 0.057 Uiso 1 1 calc R U
C28 C 0.8921(11) 0.1673(7) 0.2185(3) 0.140(5) Uani 1 1 d . .
H28A H 0.8736 0.2128 0.2011 0.210 Uiso 1 1 calc R U
H28B H 0.8578 0.1253 0.2015 0.210 Uiso 1 1 calc R U
H28C H 0.9753 0.1611 0.2198 0.210 Uiso 1 1 calc R U
C29 C 1.1914(6) 0.1110(4) 0.3301(3) 0.0572(18) Uani 1 1 d . .
C30 C 1.1776(8) 0.0879(6) 0.2823(3) 0.099(3) Uani 1 1 d . .
H30 H 1.1090 0.0635 0.2733 0.119 Uiso 1 1 calc R U
C31 C 1.2634(10) 0.0997(7) 0.2468(4) 0.128(4) Uani 1 1 d . .
H31 H 1.2529 0.0817 0.2147 0.153 Uiso 1 1 calc R U
C32 C 1.3612(10) 0.1367(7) 0.2585(4) 0.117(4) Uani 1 1 d . .
H32 H 1.4150 0.1486 0.2339 0.140 Uiso 1 1 calc R U
C33 C 1.3818(9) 0.1568(7) 0.3057(4) 0.118(4) Uani 1 1 d . .
H33 H 1.4523 0.1795 0.3140 0.142 Uiso 1 1 calc R U
C34 C 1.2986(7) 0.1439(5) 0.3423(3) 0.092(3) Uani 1 1 d . .
H34 H 1.3143 0.1571 0.3750 0.110 Uiso 1 1 calc R U
C35 C 0.5232(5) 0.6757(3) 0.6301(2) 0.0465(14) Uani 1 1 d . .
C36 C 0.5786(7) 0.6280(5) 0.6638(3) 0.075(2) Uani 1 1 d . .
H36 H 0.6420 0.5988 0.6541 0.090 Uiso 1 1 calc R U
C37 C 0.5375(9) 0.6252(5) 0.7110(3) 0.085(3) Uani 1 1 d . .
H37 H 0.5733 0.5931 0.7336 0.102 Uiso 1 1 calc R U
C38 C 0.4430(8) 0.6690(5) 0.7267(3) 0.073(2) Uani 1 1 d . .
C39 C 0.3935(7) 0.7154(5) 0.6931(3) 0.070(2) Uani 1 1 d . .
H39 H 0.3321 0.7460 0.7032 0.083 Uiso 1 1 calc R U
C40 C 0.4306(6) 0.7190(4) 0.6444(2) 0.0556(16) Uani 1 1 d . .
H40 H 0.3933 0.7503 0.6217 0.067 Uiso 1 1 calc R U
C41 C 0.5655(5) 0.5967(3) 0.5372(2) 0.0442(14) Uani 1 1 d . .
H41 H 0.5840 0.5557 0.5602 0.053 Uiso 1 1 calc R U
C42 C 0.4405(5) 0.5846(3) 0.5168(2) 0.0448(14) Uani 1 1 d . .
H42 H 0.4252 0.6263 0.4940 0.054 Uiso 1 1 calc R U
C43 C 0.4336(5) 0.5126(3) 0.4856(2) 0.0442(14) Uani 1 1 d . .
C44 C 0.4880(6) 0.4475(3) 0.5002(2) 0.0516(15) Uani 1 1 d . .
H44 H 0.5251 0.4462 0.5310 0.062 Uiso 1 1 calc R U
C45 C 0.4895(6) 0.3835(3) 0.4705(3) 0.0560(16) Uani 1 1 d . .
H45 H 0.5263 0.3403 0.4820 0.067 Uiso 1 1 calc R U
C46 C 0.4382(5) 0.3832(3) 0.4252(3) 0.0543(15) Uani 1 1 d . .
C47 C 0.3790(5) 0.4478(3) 0.4080(2) 0.0496(15) Uani 1 1 d . .
C48 C 0.3236(7) 0.4496(4) 0.3615(3) 0.069(2) Uani 1 1 d . .
H48 H 0.3300 0.4084 0.3404 0.083 Uiso 1 1 calc R U
C49 C 0.2615(8) 0.5100(4) 0.3467(3) 0.078(2) Uani 1 1 d . .
H49 H 0.2243 0.5098 0.3160 0.094 Uiso 1 1 calc R U
C50 C 0.2529(8) 0.5728(4) 0.3778(3) 0.074(2) Uani 1 1 d . .
H50 H 0.2079 0.6136 0.3679 0.088 Uiso 1 1 calc R U
C51 C 0.3089(6) 0.5750(4) 0.4218(3) 0.0564(16) Uani 1 1 d . .
H51 H 0.3041 0.6180 0.4414 0.068 Uiso 1 1 calc R U
C52 C 0.3747(5) 0.5130(3) 0.4386(2) 0.0448(14) Uani 1 1 d . .
C53 C 0.4011(10) 0.6634(6) 0.7800(3) 0.109(3) Uani 1 1 d . .
H53A H 0.4659 0.6705 0.8021 0.164 Uiso 1 1 calc R U
H53B H 0.3674 0.6147 0.7855 0.164 Uiso 1 1 calc R U
H53C H 0.3433 0.7014 0.7860 0.164 Uiso 1 1 calc R U
C54 C 0.6580(6) 0.5975(4) 0.4953(3) 0.0565(16) Uani 1 1 d . .
H54A H 0.7342 0.6053 0.5101 0.068 Uiso 1 1 calc R U
H54B H 0.6588 0.5485 0.4795 0.068 Uiso 1 1 calc R U
C55 C 0.6404(7) 0.6549(4) 0.4566(3) 0.070(2) Uani 1 1 d . .
H55 H 0.6574 0.7044 0.4649 0.084 Uiso 1 1 calc R U
C56 C 0.6028(7) 0.6419(6) 0.4113(3) 0.085(3) Uani 1 1 d . .
H56A H 0.5848 0.5932 0.4014 0.102 Uiso 1 1 calc R U
H56B H 0.5941 0.6815 0.3890 0.102 Uiso 1 1 calc R U
C57 C 0.3456(5) 0.5880(3) 0.5567(2) 0.0402(13) Uani 1 1 d . .
C58 C 0.2589(5) 0.6423(4) 0.5545(2) 0.0508(14) Uani 1 1 d . .
H58 H 0.2584 0.6760 0.5281 0.061 Uiso 1 1 calc R U
C59 C 0.1739(6) 0.6475(4) 0.5900(2) 0.0544(16) Uani 1 1 d . .
H59 H 0.1171 0.6846 0.5870 0.065 Uiso 1 1 calc R U
C60 C 0.1701(5) 0.5986(3) 0.6308(3) 0.0512(15) Uani 1 1 d . .
C61 C 0.2569(6) 0.5444(3) 0.6327(3) 0.0542(16) Uani 1 1 d . .
H61 H 0.2576 0.5108 0.6591 0.065 Uiso 1 1 calc R U
C62 C 0.3426(5) 0.5384(3) 0.5967(2) 0.0514(15) Uani 1 1 d . .
H62 H 0.3988 0.5008 0.5992 0.062 Uiso 1 1 calc R U
C63 C 0.0804(6) 0.6078(4) 0.6694(3) 0.0591(18) Uani 1 1 d . .
C64 C -0.0270(7) 0.6391(5) 0.6598(4) 0.086(2) Uani 1 1 d . .
H64 H -0.0441 0.6534 0.6274 0.103 Uiso 1 1 calc R U
C65 C -0.1111(9) 0.6504(7) 0.6962(5) 0.112(4) Uani 1 1 d . .
H65 H -0.1822 0.6728 0.6883 0.135 Uiso 1 1 calc R U
C66 C -0.0870(10) 0.6277(7) 0.7445(5) 0.113(4) Uani 1 1 d . .
H66 H -0.1419 0.6353 0.7695 0.135 Uiso 1 1 calc R U
C67 C 0.0162(10) 0.5944(5) 0.7552(4) 0.103(3) Uani 1 1 d . .
H67 H 0.0313 0.5781 0.7874 0.124 Uiso 1 1 calc R U
C68 C 0.1010(8) 0.5844(5) 0.7178(3) 0.080(2) Uani 1 1 d . .
H68 H 0.1718 0.5617 0.7257 0.096 Uiso 1 1 calc R U

loop_
_atom_site_aniso_label
_atom_site_aniso_U_11
_atom_site_aniso_U_22
_atom_site_aniso_U_33
_atom_site_aniso_U_23
_atom_site_aniso_U_13
_atom_site_aniso_U_12
S1 0.0550(9) 0.0392(7) 0.0459(8) 0.0005(7) 0.0006(7) 0.0030(6)
S2 0.0552(9) 0.0395(7) 0.0486(8) -0.0012(7) 0.0034(7) -0.0040(7)
O1 0.050(3) 0.074(3) 0.078(4) 0.012(3) -0.002(3) 0.016(2)
O2 0.092(3) 0.039(2) 0.051(2) -0.0083(19) -0.002(2) -0.007(2)
O3 0.100(4) 0.064(3) 0.080(3) 0.032(3) -0.031(3) -0.029(3)
O4 0.057(3) 0.070(3) 0.084(4) -0.012(3) 0.007(3) -0.019(2)
O5 0.095(3) 0.040(2) 0.057(3) 0.008(2) 0.008(3) 0.012(2)
O6 0.107(4) 0.061(3) 0.065(3) -0.023(2) -0.013(3) 0.024(3)
C1 0.064(4) 0.035(3) 0.043(3) 0.003(3) -0.003(3) -0.001(3)
C2 0.104(7) 0.065(5) 0.053(5) -0.006(4) -0.004(4) -0.010(4)
C3 0.145(9) 0.082(5) 0.051(5) -0.016(4) -0.014(6) 0.008(6)
C4 0.113(7) 0.084(6) 0.059(5) 0.006(5) 0.013(5) 0.035(5)
C5 0.090(6) 0.078(5) 0.075(6) 0.023(5) 0.026(5) 0.018(4)
C6 0.072(5) 0.049(3) 0.060(4) 0.006(3) 0.003(4) 0.004(3)
C7 0.045(3) 0.041(3) 0.047(3) 0.006(3) 0.000(3) -0.002(2)
C8 0.047(4) 0.038(3) 0.039(3) 0.000(2) -0.001(3) -0.005(2)
C9 0.051(4) 0.043(3) 0.042(4) 0.001(3) -0.005(3) -0.010(3)
C10 0.061(4) 0.049(3) 0.051(4) 0.008(3) -0.015(3) -0.012(3)
C11 0.064(4) 0.049(3) 0.068(4) 0.008(3) -0.011(4) -0.017(3)
C12 0.060(4) 0.050(3) 0.056(4) 0.016(3) -0.010(3) -0.010(3)
C13 0.047(4) 0.054(3) 0.046(3) 0.008(3) -0.007(3) -0.004(3)
C14 0.083(5) 0.060(4) 0.057(4) 0.016(3) -0.021(4) -0.005(4)
C15 0.116(7) 0.075(5) 0.063(5) 0.002(4) -0.036(5) -0.006(5)
C16 0.107(7) 0.060(4) 0.076(5) -0.007(4) -0.040(5) -0.007(4)
C17 0.068(4) 0.049(3) 0.056(4) 0.005(3) -0.013(3) -0.013(3)
C18 0.048(3) 0.045(3) 0.050(4) 0.005(3) -0.002(3) -0.004(3)
C19 0.050(4) 0.066(4) 0.060(4) 0.008(3) 0.011(3) -0.008(3)
C20 0.088(6) 0.072(5) 0.060(5) 0.002(4) 0.024(4) -0.003(4)
C21 0.130(8) 0.105(7) 0.062(6) 0.000(5) 0.024(5) 0.007(6)
C22 0.044(3) 0.042(3) 0.042(3) 0.005(3) -0.006(3) 0.002(2)
C23 0.052(4) 0.036(3) 0.059(4) -0.005(3) -0.001(3) -0.004(3)
C24 0.058(4) 0.047(3) 0.052(4) -0.014(3) 0.000(3) 0.006(3)
C25 0.049(4) 0.044(3) 0.053(4) 0.003(3) -0.005(3) 0.005(3)
C26 0.052(4) 0.051(4) 0.048(4) -0.004(3) -0.005(3) -0.009(3)
C27 0.049(4) 0.048(3) 0.046(3) -0.005(3) -0.001(3) -0.006(3)
C28 0.195(13) 0.169(10) 0.056(5) 0.013(6) 0.050(7) 0.076(9)
C29 0.050(4) 0.064(4) 0.058(4) 0.004(3) 0.003(3) 0.006(3)
C30 0.073(6) 0.159(9) 0.065(5) -0.036(6) 0.014(4) -0.015(5)
C31 0.103(8) 0.216(13) 0.064(6) -0.048(7) 0.014(6) -0.018(9)
C32 0.102(8) 0.171(11) 0.077(7) -0.025(7) 0.036(6) -0.018(8)
C33 0.070(6) 0.176(10) 0.109(8) -0.029(8) 0.036(6) -0.038(6)
C34 0.071(6) 0.127(8) 0.077(5) -0.012(5) 0.012(4) -0.019(5)
C35 0.050(4) 0.042(3) 0.047(3) -0.004(3) -0.004(3) -0.001(3)
C36 0.090(6) 0.080(5) 0.054(4) 0.005(4) -0.007(4) 0.037(4)
C37 0.118(7) 0.088(6) 0.049(5) 0.016(4) -0.011(5) 0.004(5)
C38 0.084(6) 0.079(5) 0.055(4) -0.008(4) 0.012(4) -0.019(4)
C39 0.060(4) 0.089(5) 0.060(5) -0.018(4) 0.006(4) 0.000(4)
C40 0.061(4) 0.057(4) 0.049(4) -0.006(3) -0.002(3) 0.002(3)
C41 0.047(4) 0.035(3) 0.050(4) 0.000(3) -0.002(3) 0.003(2)
C42 0.044(4) 0.047(3) 0.043(3) 0.005(3) -0.003(3) 0.004(3)
C43 0.048(3) 0.044(3) 0.041(4) 0.002(3) -0.001(3) 0.003(3)
C44 0.058(4) 0.047(3) 0.050(4) -0.002(3) -0.014(3) 0.010(3)
C45 0.064(4) 0.045(3) 0.060(4) -0.001(3) -0.014(3) 0.010(3)
C46 0.059(4) 0.048(3) 0.056(4) -0.006(3) 0.002(3) 0.007(3)
C47 0.047(4) 0.055(4) 0.046(3) -0.002(3) 0.002(3) 0.005(3)
C48 0.082(5) 0.078(5) 0.048(4) -0.008(4) -0.008(4) 0.009(4)
C49 0.113(6) 0.070(5) 0.052(5) 0.007(4) -0.025(5) 0.014(5)
C50 0.096(6) 0.062(4) 0.062(5) 0.009(4) -0.018(4) 0.018(4)
C51 0.067(4) 0.056(4) 0.047(3) 0.006(3) -0.009(3) 0.008(3)
C52 0.046(3) 0.049(3) 0.040(3) 0.005(3) -0.002(3) 0.006(3)
C53 0.139(9) 0.129(7) 0.060(5) 0.000(5) 0.017(6) -0.031(6)
C54 0.052(4) 0.053(4) 0.064(4) -0.009(3) 0.014(3) 0.003(3)
C55 0.087(5) 0.065(4) 0.058(5) 0.000(4) 0.026(4) 0.004(4)
C56 0.082(6) 0.098(6) 0.075(6) 0.016(5) 0.018(4) 0.001(5)
C57 0.039(3) 0.038(3) 0.043(3) 0.003(2) -0.007(2) -0.002(2)
C58 0.051(4) 0.059(3) 0.043(3) 0.007(3) -0.006(3) 0.006(3)
C59 0.045(4) 0.061(4) 0.057(4) -0.006(3) -0.009(3) 0.008(3)
C60 0.045(4) 0.054(4) 0.055(4) -0.005(3) -0.004(3) -0.009(3)
C61 0.063(4) 0.045(3) 0.055(4) 0.008(3) 0.008(3) -0.007(3)
C62 0.051(4) 0.043(3) 0.061(4) 0.006(3) 0.000(3) 0.001(3)
C63 0.053(4) 0.065(4) 0.059(4) -0.007(4) 0.006(3) -0.013(3)
C64 0.055(5) 0.114(7) 0.088(6) -0.021(5) 0.004(4) -0.006(5)
C65 0.061(6) 0.146(10) 0.130(10) -0.009(8) 0.025(6) -0.001(5)
C66 0.079(7) 0.131(9) 0.127(10) -0.026(8) 0.048(7) -0.007(6)
C67 0.124(9) 0.107(7) 0.078(6) -0.001(5) 0.041(6) -0.013(6)
C68 0.088(6) 0.078(5) 0.075(6) -0.007(4) 0.022(4) -0.010(4)

loop_
_atom_type_symbol
_atom_type_description
_atom_type_scat_dispersion_real
_atom_type_scat_dispersion_imag
_atom_type_scat_source
C C 0.0033 0.0016 'International Tables Vol C Tables 4.2.6.8 and 6.1.1.4'
H H 0.0000 0.0000 'International Tables Vol C Tables 4.2.6.8 and 6.1.1.4'
O O 0.0106 0.0060 'International Tables Vol C Tables 4.2.6.8 and 6.1.1.4'
S S 0.1246 0.1234 'International Tables Vol C Tables 4.2.6.8 and 6.1.1.4'

loop_
_geom_angle_atom_site_label_1
_geom_angle_atom_site_label_2
_geom_angle_atom_site_label_3
_geom_angle
O2 S1 O1 117.8(3)
O2 S1 C1 107.7(3)
O1 S1 C1 106.1(3)
O2 S1 C7 109.5(3)
O1 S1 C7 106.0(3)
C1 S1 C7 109.5(3)
O5 S2 O4 117.8(3)
O5 S2 C35 108.2(3)
O4 S2 C35 106.5(3)
O5 S2 C41 109.1(3)
O4 S2 C41 105.8(3)
C35 S2 C41 109.2(3)
C12 O3 H3 109.5
C46 O6 H6 109.5
C6 C1 C2 119.7(6)
C6 C1 S1 120.1(5)
C2 C1 S1 120.2(5)
C1 C2 C3 118.5(8)
C1 C2 H2 120.7
C3 C2 H2 120.7
C4 C3 C2 121.7(8)
C4 C3 H3A 119.2
C2 C3 H3A 119.2
C5 C4 C3 117.6(8)
C5 C4 C28 123.4(11)
C3 C4 C28 119.0(11)
C4 C5 C6 123.1(8)
C4 C5 H5 118.4
C6 C5 H5 118.4
C1 C6 C5 119.3(7)
C1 C6 H6A 120.4
C5 C6 H6A 120.4
C19 C7 C8 113.1(5)
C19 C7 S1 106.7(4)
C8 C7 S1 111.6(4)
C19 C7 H7 108.5
C8 C7 H7 108.5
S1 C7 H7 108.5
C22 C8 C9 112.9(5)
C22 C8 C7 114.3(5)
C9 C8 C7 109.9(5)
C22 C8 H8 106.4
C9 C8 H8 106.4
C7 C8 H8 106.4
C10 C9 C18 117.3(6)
C10 C9 C8 122.1(5)
C18 C9 C8 120.7(5)
C9 C10 C11 123.3(6)
C9 C10 H10 118.3
C11 C10 H10 118.3
C12 C11 C10 119.4(6)
C12 C11 H11 120.3
C10 C11 H11 120.3
C11 C12 O3 123.4(6)
C11 C12 C13 120.5(6)
O3 C12 C13 116.1(6)
C14 C13 C12 120.4(6)
C14 C13 C18 120.3(6)
C12 C13 C18 119.2(5)
C15 C14 C13 120.7(6)
C15 C14 H14 119.7
C13 C14 H14 119.7
C14 C15 C16 120.1(7)
C14 C15 H15 119.9
C16 C15 H15 119.9
C17 C16 C15 120.5(7)
C17 C16 H16 119.8
C15 C16 H16 119.8
C16 C17 C18 121.4(6)
C16 C17 H17 119.3
C18 C17 H17 119.3
C13 C18 C9 120.0(6)
C13 C18 C17 116.9(6)
C9 C18 C17 123.1(6)
C20 C19 C7 114.7(5)
C20 C19 H19A 108.6
C7 C19 H19A 108.6
C20 C19 H19B 108.6
C7 C19 H19B 108.6
H19A C19 H19B 107.6
C21 C20 C19 124.8(8)
C21 C20 H20 117.6
C19 C20 H20 117.6
C20 C21 H21A 120.0
C20 C21 H21B 120.0
H21A C21 H21B 120.0
C23 C22 C27 117.7(5)
C23 C22 C8 123.2(5)
C27 C22 C8 119.1(5)
C24 C23 C22 121.2(5)
C24 C23 H23 119.4
C22 C23 H23 119.4
C23 C24 C25 121.5(6)
C23 C24 H24 119.3
C25 C24 H24 119.3
C26 C25 C24 116.9(6)
C26 C25 C29 120.2(6)
C24 C25 C29 122.8(6)
C25 C26 C27 122.3(6)
C25 C26 H26 118.8
C27 C26 H26 118.8
C26 C27 C22 120.3(6)
C26 C27 H27 119.9
C22 C27 H27 119.9
C4 C28 H28A 109.5
C4 C28 H28B 109.5
H28A C28 H28B 109.5
C4 C28 H28C 109.5
H28A C28 H28C 109.5
H28B C28 H28C 109.5
C30 C29 C34 116.7(7)
C30 C29 C25 122.9(7)
C34 C29 C25 120.4(7)
C29 C30 C31 121.6(9)
C29 C30 H30 119.2
C31 C30 H30 119.2
C32 C31 C30 120.3(9)
C32 C31 H31 119.8
C30 C31 H31 119.8
C31 C32 C33 120.2(10)
C31 C32 H32 119.9
C33 C32 H32 119.9
C32 C33 C34 120.4(10)
C32 C33 H33 119.8
C34 C33 H33 119.8
C33 C34 C29 120.4(9)
C33 C34 H34 119.8
C29 C34 H34 119.8
C40 C35 C36 121.0(6)
C40 C35 S2 119.7(5)
C36 C35 S2 119.2(5)
C37 C36 C35 118.2(7)
C37 C36 H36 120.9
C35 C36 H36 120.9
C36 C37 C38 122.1(7)
C36 C37 H37 119.0
C38 C37 H37 119.0
C39 C38 C37 117.6(7)
C39 C38 C53 122.8(8)
C37 C38 C53 119.6(9)
C38 C39 C40 122.5(7)
C38 C39 H39 118.8
C40 C39 H39 118.8
C35 C40 C39 118.6(7)
C35 C40 H40 120.7
C39 C40 H40 120.7
C54 C41 C42 112.1(5)
C54 C41 S2 106.4(4)
C42 C41 S2 112.4(4)
C54 C41 H41 108.6
C42 C41 H41 108.6
S2 C41 H41 108.6
C57 C42 C43 112.4(5)
C57 C42 C41 113.7(5)
C43 C42 C41 111.0(5)
C57 C42 H42 106.4
C43 C42 H42 106.4
C41 C42 H42 106.4
C44 C43 C52 118.2(6)
C44 C43 C42 121.6(5)
C52 C43 C42 120.2(5)
C43 C44 C45 122.1(6)
C43 C44 H44 119.0
C45 C44 H44 119.0
C46 C45 C44 121.0(6)
C46 C45 H45 119.5
C44 C45 H45 119.5
C45 C46 O6 124.7(6)
C45 C46 C47 120.0(6)
O6 C46 C47 115.4(6)
C48 C47 C46 121.8(6)
C48 C47 C52 118.7(6)
C46 C47 C52 119.4(5)
C49 C48 C47 121.3(7)
C49 C48 H48 119.4
C47 C48 H48 119.4
C48 C49 C50 119.9(7)
C48 C49 H49 120.1
C50 C49 H49 120.1
C51 C50 C49 121.0(7)
C51 C50 H50 119.5
C49 C50 H50 119.5
C50 C51 C52 120.8(7)
C50 C51 H51 119.6
C52 C51 H51 119.6
C51 C52 C47 118.1(6)
C51 C52 C43 122.6(6)
C47 C52 C43 119.3(5)
C38 C53 H53A 109.5
C38 C53 H53B 109.5
H53A C53 H53B 109.5
C38 C53 H53C 109.5
H53A C53 H53C 109.5
H53B C53 H53C 109.5
C55 C54 C41 115.4(5)
C55 C54 H54A 108.4
C41 C54 H54A 108.4
C55 C54 H54B 108.4
C41 C54 H54B 108.4
H54A C54 H54B 107.5
C56 C55 C54 125.4(8)
C56 C55 H55 117.3
C54 C55 H55 117.3
C55 C56 H56A 120.0
C55 C56 H56B 120.0
H56A C56 H56B 120.0
C58 C57 C62 117.2(6)
C58 C57 C42 120.4(5)
C62 C57 C42 122.3(5)
C59 C58 C57 121.8(6)
C59 C58 H58 119.1
C57 C58 H58 119.1
C58 C59 C60 121.8(6)
C58 C59 H59 119.1
C60 C59 H59 119.1
C61 C60 C59 116.0(6)
C61 C60 C63 123.6(6)
C59 C60 C63 120.4(6)
C62 C61 C60 122.5(6)
C62 C61 H61 118.7
C60 C61 H61 118.7
C61 C62 C57 120.6(6)
C61 C62 H62 119.7
C57 C62 H62 119.7
C64 C63 C68 116.8(8)
C64 C63 C60 122.5(8)
C68 C63 C60 120.8(7)
C63 C64 C65 123.2(10)
C63 C64 H64 118.4
C65 C64 H64 118.4
C64 C65 C66 118.6(11)
C64 C65 H65 120.7
C66 C65 H65 120.7
C67 C66 C65 120.0(9)
C67 C66 H66 120.0
C65 C66 H66 120.0
C66 C67 C68 120.3(10)
C66 C67 H67 119.8
C68 C67 H67 119.8
C63 C68 C67 121.0(9)
C63 C68 H68 119.5
C67 C68 H68 119.5

loop_
_geom_bond_atom_site_label_1
_geom_bond_atom_site_label_2
_geom_bond_distance
S1 O2 1.432(4)
S1 O1 1.442(4)
S1 C1 1.750(6)
S1 C7 1.828(6)
S2 O5 1.442(5)
S2 O4 1.446(5)
S2 C35 1.757(6)
S2 C41 1.814(6)
O3 C12 1.366(7)
O3 H3 0.8200
O6 C46 1.367(8)
O6 H6 0.8200
C1 C6 1.367(9)
C1 C2 1.377(9)
C2 C3 1.409(12)
C2 H2 0.9300
C3 C4 1.361(13)
C3 H3A 0.9300
C4 C5 1.342(13)
C4 C28 1.491(12)
C5 C6 1.379(10)
C5 H5 0.9300
C6 H6A 0.9300
C7 C19 1.542(8)
C7 C8 1.550(8)
C7 H7 0.9800
C8 C22 1.518(8)
C8 C9 1.521(8)
C8 H8 0.9800
C9 C10 1.361(8)
C9 C18 1.426(9)
C10 C11 1.406(9)
C10 H10 0.9300
C11 C12 1.356(9)
C11 H11 0.9300
C12 C13 1.404(9)
C13 C14 1.401(9)
C13 C18 1.421(8)
C14 C15 1.371(10)
C14 H14 0.9300
C15 C16 1.396(11)
C15 H15 0.9300
C16 C17 1.364(9)
C16 H16 0.9300
C17 C18 1.431(8)
C17 H17 0.9300
C19 C20 1.504(10)
C19 H19A 0.9700
C19 H19B 0.9700
C20 C21 1.271(11)
C20 H20 0.9300
C21 H21A 0.9300
C21 H21B 0.9300
C22 C23 1.386(8)
C22 C27 1.393(8)
C23 C24 1.381(8)
C23 H23 0.9300
C24 C25 1.390(9)
C24 H24 0.9300
C25 C26 1.379(9)
C25 C29 1.494(9)
C26 C27 1.385(9)
C26 H26 0.9300
C27 H27 0.9300
C28 H28A 0.9600
C28 H28B 0.9600
C28 H28C 0.9600
C29 C30 1.361(11)
C29 C34 1.398(11)
C30 C31 1.387(13)
C30 H30 0.9300
C31 C32 1.337(14)
C31 H31 0.9300
C32 C33 1.340(13)
C32 H32 0.9300
C33 C34 1.388(11)
C33 H33 0.9300
C34 H34 0.9300
C35 C40 1.366(9)
C35 C36 1.394(9)
C36 C37 1.356(11)
C36 H36 0.9300
C37 C38 1.399(12)
C37 H37 0.9300
C38 C39 1.349(11)
C38 C53 1.515(12)
C39 C40 1.380(10)
C39 H39 0.9300
C40 H40 0.9300
C41 C54 1.547(8)
C41 C42 1.548(8)
C41 H41 0.9800
C42 C57 1.529(8)
C42 C43 1.534(8)
C42 H42 0.9800
C43 C44 1.373(8)
C43 C52 1.432(9)
C44 C45 1.392(8)
C44 H44 0.9300
C45 C46 1.354(9)
C45 H45 0.9300
C46 C47 1.412(9)
C47 C48 1.406(9)
C47 C52 1.424(8)
C48 C49 1.348(10)
C48 H48 0.9300
C49 C50 1.399(10)
C49 H49 0.9300
C50 C51 1.349(10)
C50 H50 0.9300
C51 C52 1.411(8)
C51 H51 0.9300
C53 H53A 0.9600
C53 H53B 0.9600
C53 H53C 0.9600
C54 C55 1.473(10)
C54 H54A 0.9700
C54 H54B 0.9700
C55 C56 1.314(11)
C55 H55 0.9300
C56 H56A 0.9300
C56 H56B 0.9300
C57 C58 1.387(8)
C57 C62 1.393(8)
C58 C59 1.367(9)
C58 H58 0.9300
C59 C60 1.402(9)
C59 H59 0.9300
C60 C61 1.385(9)
C60 C63 1.472(10)
C61 C62 1.382(9)
C61 H61 0.9300
C62 H62 0.9300
C63 C64 1.374(10)
C63 C68 1.388(11)
C64 C65 1.388(13)
C64 H64 0.9300
C65 C66 1.390(16)
C65 H65 0.9300
C66 C67 1.353(15)
C66 H66 0.9300
C67 C68 1.409(12)
C67 H67 0.9300
C68 H68 0.9300
